data_4307473
loop_
_publ_author_name
'Shalabh Gupta'
'Ling Chen'
'Ashok K. Ganguli'
'John D. Corbett'

_publ_contact_author_address
;Department of Chemistry
Iowa State University, Ames, Iowa, 50011
;
_publ_contact_author_email jdc@ameslab.gov
_publ_contact_author_name 'John D. Corbett'
_publ_section_title
;
Rare-Earth Metal-Rich Antimonides: Syntheses, Structures, and Properties
of Tm3Sb and Lu7Sb3
;
_journal_name_full 'Inorganic Chemistry'
_journal_page_first 2187
_journal_page_last 2192
_journal_paper_doi 10.1021/ic0619409
_journal_volume 46
_journal_year 2007
_chemical_formula_moiety Tm3Sb
_chemical_formula_sum 'Sb Tm3'
_chemical_formula_weight 628.54
_chemical_name_systematic
; 
 ? 
;
_space_group_IT_number 86
_symmetry_cell_setting tetragonal
_symmetry_space_group_name_Hall '-P 4bc'
_symmetry_space_group_name_H-M 'P 42/n :2'
_atom_sites_solution_hydrogens none
_atom_sites_solution_primary direct
_atom_sites_solution_secondary difmap
_audit_creation_method SHELXL-97
_cell_angle_alpha 90.00
_cell_angle_beta 90.00
_cell_angle_gamma 90.00
_cell_formula_units_Z 8
_cell_length_a 12.2294(5)
_cell_length_b 12.2294(5)
_cell_length_c 5.9852(5)
_cell_measurement_reflns_used 1079
_cell_measurement_temperature 273(2)
_cell_measurement_theta_max 28.20
_cell_measurement_theta_min 2.36
_cell_volume 895.14(9)
_computing_cell_refinement 'Bruker SMART'
_computing_data_collection 'Bruker SMART'
_computing_data_reduction 'Bruker SAINT'
_computing_molecular_graphics 'Bruker SHELXTL'
_computing_publication_material 'Bruker SHELXT'
_computing_structure_refinement 'Bruker SHELXTL'
_computing_structure_solution 'Bruker SHELXTL'
_diffrn_ambient_temperature 273(2)
_diffrn_measured_fraction_theta_full 0.979
_diffrn_measured_fraction_theta_max 0.979
_diffrn_measurement_device_type 'CCD area detector'
_diffrn_measurement_method 'phi and omega scans'
_diffrn_radiation_monochromator graphite
_diffrn_radiation_source 'fine-focus sealed tube'
_diffrn_radiation_type MoK\a
_diffrn_radiation_wavelength 0.71073
_diffrn_reflns_av_R_equivalents 0.0507
_diffrn_reflns_av_sigmaI/netI 0.0330
_diffrn_reflns_limit_h_max 15
_diffrn_reflns_limit_h_min -15
_diffrn_reflns_limit_k_max 16
_diffrn_reflns_limit_k_min -16
_diffrn_reflns_limit_l_max 7
_diffrn_reflns_limit_l_min -7
_diffrn_reflns_number 7462
_diffrn_reflns_theta_full 28.20
_diffrn_reflns_theta_max 28.20
_diffrn_reflns_theta_min 2.36
_exptl_absorpt_coefficient_mu 64.634
_exptl_absorpt_correction_type multi-scan
_exptl_absorpt_process_details SADABS
_exptl_crystal_colour 'dark grey'
_exptl_crystal_density_diffrn 9.328
_exptl_crystal_density_method 'not measured'
_exptl_crystal_description irregular
_exptl_crystal_F_000 2064
_exptl_crystal_size_max 0.11
_exptl_crystal_size_mid 0.07
_exptl_crystal_size_min 0.07
_refine_diff_density_max 1.632
_refine_diff_density_min -1.800
_refine_diff_density_rms 0.416
_refine_ls_extinction_coef 0.00064(4)
_refine_ls_extinction_expression Fc^*^=kFc[1+0.001xFc^2^\l^3^/sin(2\q)]^-1/4^
_refine_ls_extinction_method SHELXL
_refine_ls_goodness_of_fit_ref 1.182
_refine_ls_hydrogen_treatment none
_refine_ls_matrix_type full
_refine_ls_number_parameters 38
_refine_ls_number_reflns 1079
_refine_ls_number_restraints 0
_refine_ls_restrained_S_all 1.182
_refine_ls_R_factor_all 0.0323
_refine_ls_R_factor_gt 0.0274
_refine_ls_shift/su_max 0.000
_refine_ls_shift/su_mean 0.000
_refine_ls_structure_factor_coef Fsqd
_refine_ls_weighting_details 'calc w=1/[\s^2^(Fo^2^)+(0.0000P)^2^+20.4730P] where P=(Fo^2^+2Fc^2^)/3'
_refine_ls_weighting_scheme calc
_refine_ls_wR_factor_gt 0.0506
_refine_ls_wR_factor_ref 0.0518
_reflns_number_gt 983
_reflns_number_total 1079
_reflns_threshold_expression >2sigma(I)
_cod_duplicate_entry 4307472
_cod_data_source_file ic0619409rom20061010_054357.cif
_cod_data_source_block Tm3Sb
_cod_depositor_comments
;
The following automatic conversions were performed:
'_symmetry_cell_setting' value 'Tetragonal' changed to 'tetragonal'
according to '/home/saulius/struct/CIF-dictionaries/cif_core.dic'
dictionary named 'cif_core.dic' version 2.4.1 from 2010-06-29.

Automatic conversion script
Id: cif_fix_enum 1527 2010-12-29 10:47:43Z saulius 
;
_cod_original_sg_symbol_H-M 'P 42/n'
_cod_database_code 4307473

loop_
_symmetry_equiv_pos_as_xyz
'x, y, z'
'-x+1/2, -y+1/2, z'
'-y, x+1/2, z+1/2'
'y+1/2, -x, z+1/2'
'-x, -y, -z'
'x-1/2, y-1/2, -z'
'y, -x-1/2, -z-1/2'
'-y-1/2, x, -z-1/2'

loop_
_atom_site_label
_atom_site_type_symbol
_atom_site_fract_x
_atom_site_fract_y
_atom_site_fract_z
_atom_site_U_iso_or_equiv
_atom_site_adp_type
_atom_site_occupancy
_atom_site_symmetry_multiplicity
_atom_site_calc_flag
_atom_site_refinement_flags
_atom_site_disorder_assembly
_atom_site_disorder_group
Tm1 Tm 0.66109(4) 0.34978(4) 0.22406(7) 0.00581(13) Uani 1 1 d . . .
Tm2 Tm 0.42654(4) 0.53039(4) 0.25739(7) 0.00505(13) Uani 1 1 d . . .
Tm3 Tm 0.39040(4) 0.27672(4) -0.01580(7) 0.00538(13) Uani 1 1 d . . .
Sb1 Sb 0.79032(5) 0.54872(5) -0.01202(11) 0.00501(17) Uani 1 1 d . . .

loop_
_atom_site_aniso_label
_atom_site_aniso_U_11
_atom_site_aniso_U_22
_atom_site_aniso_U_33
_atom_site_aniso_U_23
_atom_site_aniso_U_13
_atom_site_aniso_U_12
Tm1 0.0043(2) 0.0050(2) 0.0081(2) 0.00092(16) 0.00080(16) 0.00078(16)
Tm2 0.0045(2) 0.0044(2) 0.0062(2) -0.00015(16) 0.00014(16) -0.00072(16)
Tm3 0.0040(2) 0.0047(2) 0.0074(2) 0.00021(16) -0.00081(16) -0.00057(16)
Sb1 0.0053(3) 0.0043(3) 0.0055(3) -0.0004(2) -0.0004(2) 0.0000(2)

loop_
_atom_type_symbol
_atom_type_description
_atom_type_scat_dispersion_real
_atom_type_scat_dispersion_imag
_atom_type_scat_source
Sb Sb -0.5866 1.5461 'International Tables Vol C Tables 4.2.6.8 and 6.1.1.4'
Tm Tm -0.3139 5.2483 'International Tables Vol C Tables 4.2.6.8 and 6.1.1.4'

loop_
_geom_angle_atom_site_label_1
_geom_angle_atom_site_label_2
_geom_angle_atom_site_label_3
_geom_angle
_geom_angle_site_symmetry_1
_geom_angle_site_symmetry_3
_geom_angle_publ_flag
Sb1 Tm1 Sb1 143.654(19) 3_645 . ?
Sb1 Tm1 Tm1 112.06(2) 3_645 2_655 ?
Sb1 Tm1 Tm1 103.72(2) . 2_655 ?
Sb1 Tm1 Tm2 105.76(2) 3_645 5_665 ?
Sb1 Tm1 Tm2 57.264(16) . 5_665 ?
Tm1 Tm1 Tm2 122.045(11) 2_655 5_665 ?
Sb1 Tm1 Tm2 53.773(16) 3_645 5_666 ?
Sb1 Tm1 Tm2 102.513(18) . 5_666 ?
Tm1 Tm1 Tm2 120.171(10) 2_655 5_666 ?
Tm2 Tm1 Tm2 117.462(19) 5_665 5_666 ?
Sb1 Tm1 Tm2 57.317(16) 3_645 . ?
Sb1 Tm1 Tm2 87.263(17) . . ?
Tm1 Tm1 Tm2 168.85(2) 2_655 . ?
Tm2 Tm1 Tm2 62.321(15) 5_665 . ?
Tm2 Tm1 Tm2 57.890(14) 5_666 . ?
Sb1 Tm1 Tm3 53.361(16) 3_645 . ?
Sb1 Tm1 Tm3 116.632(19) . . ?
Tm1 Tm1 Tm3 114.39(2) 2_655 . ?
Tm2 Tm1 Tm3 59.765(12) 5_665 . ?
Tm2 Tm1 Tm3 99.549(15) 5_666 . ?
Tm2 Tm1 Tm3 57.530(12) . . ?
Sb1 Tm1 Tm2 54.484(16) 3_645 7_566 ?
Sb1 Tm1 Tm2 154.63(2) . 7_566 ?
Tm1 Tm1 Tm2 67.026(16) 2_655 7_566 ?
Tm2 Tm1 Tm2 106.226(14) 5_665 7_566 ?
Tm2 Tm1 Tm2 102.430(14) 5_666 7_566 ?
Tm2 Tm1 Tm2 102.163(18) . 7_566 ?
Tm3 Tm1 Tm2 54.102(12) . 7_566 ?
Sb1 Tm1 Tm1 95.371(16) 3_645 4_565 ?
Sb1 Tm1 Tm1 94.25(2) . 4_565 ?
Tm1 Tm1 Tm1 64.392(5) 2_655 4_565 ?
Tm2 Tm1 Tm1 151.254(18) 5_665 4_565 ?
Tm2 Tm1 Tm1 60.862(12) 5_666 4_565 ?
Tm2 Tm1 Tm1 117.431(14) . 4_565 ?
Tm3 Tm1 Tm1 147.210(13) . 4_565 ?
Tm2 Tm1 Tm1 101.862(12) 7_566 4_565 ?
Sb1 Tm1 Tm1 54.857(17) 3_645 3_645 ?
Sb1 Tm1 Tm1 145.474(18) . 3_645 ?
Tm1 Tm1 Tm1 64.390(5) 2_655 3_645 ?
Tm2 Tm1 Tm1 157.090(18) 5_665 3_645 ?
Tm2 Tm1 Tm1 63.583(12) 5_666 3_645 ?
Tm2 Tm1 Tm1 107.482(15) . 3_645 ?
Tm3 Tm1 Tm1 97.333(16) . 3_645 ?
Tm2 Tm1 Tm1 53.847(13) 7_566 3_645 ?
Tm1 Tm1 Tm1 51.219(10) 4_565 3_645 ?
Sb1 Tm1 Tm1 154.189(18) 3_645 4_564 ?
Sb1 Tm1 Tm1 51.764(17) . 4_564 ?
Tm1 Tm1 Tm1 64.391(5) 2_655 4_564 ?
Tm2 Tm1 Tm1 62.455(12) 5_665 4_564 ?
Tm2 Tm1 Tm1 151.564(17) 5_666 4_564 ?
Tm2 Tm1 Tm1 123.212(15) . 4_564 ?
Tm3 Tm1 Tm1 103.259(11) . 4_564 ?
Tm2 Tm1 Tm1 104.628(12) 7_566 4_564 ?
Tm1 Tm1 Tm1 104.638(16) 4_565 4_564 ?
Tm1 Tm1 Tm1 128.782(10) 3_645 4_564 ?
Sb1 Tm1 Tm1 103.36(2) 3_645 3_644 ?
Sb1 Tm1 Tm1 97.514(15) . 3_644 ?
Tm1 Tm1 Tm1 64.390(5) 2_655 3_644 ?
Tm2 Tm1 Tm1 65.286(12) 5_665 3_644 ?
Tm2 Tm1 Tm1 157.126(18) 5_666 3_644 ?
Tm2 Tm1 Tm1 112.797(16) . 3_644 ?
Tm3 Tm1 Tm1 61.075(14) . 3_644 ?
Tm2 Tm1 Tm1 57.115(14) 7_566 3_644 ?
Tm1 Tm1 Tm1 128.782(10) 4_565 3_644 ?
Tm1 Tm1 Tm1 104.637(16) 3_645 3_644 ?
Tm1 Tm1 Tm1 51.219(10) 4_564 3_644 ?
Sb1 Tm2 Sb1 148.73(3) 7_576 5_665 ?
Sb1 Tm2 Sb1 112.916(19) 7_576 3_645 ?
Sb1 Tm2 Sb1 89.94(3) 5_665 3_645 ?
Sb1 Tm2 Tm3 119.50(2) 7_576 8_656 ?
Sb1 Tm2 Tm3 56.369(17) 5_665 8_656 ?
Sb1 Tm2 Tm3 54.550(16) 3_645 8_656 ?
Sb1 Tm2 Tm1 105.47(2) 7_576 5_665 ?
Sb1 Tm2 Tm1 58.540(16) 5_665 5_665 ?
Sb1 Tm2 Tm1 140.83(2) 3_645 5_665 ?
Tm3 Tm2 Tm1 111.865(16) 8_656 5_665 ?
Sb1 Tm2 Tm2 59.169(18) 7_576 5_666 ?
Sb1 Tm2 Tm2 138.35(2) 5_665 5_666 ?
Sb1 Tm2 Tm2 53.747(17) 3_645 5_666 ?
Tm3 Tm2 Tm2 83.712(18) 8_656 5_666 ?
Tm1 Tm2 Tm2 163.00(2) 5_665 5_666 ?
Sb1 Tm2 Tm3 156.99(2) 7_576 . ?
Sb1 Tm2 Tm3 54.228(16) 5_665 . ?
Sb1 Tm2 Tm3 54.316(16) 3_645 . ?
Tm3 Tm2 Tm3 71.110(17) 8_656 . ?
Tm1 Tm2 Tm3 86.956(15) 5_665 . ?
Tm2 Tm2 Tm3 105.191(19) 5_666 . ?
Sb1 Tm2 Tm3 54.566(17) 7_576 5_665 ?
Sb1 Tm2 Tm3 122.564(19) 5_665 5_665 ?
Sb1 Tm2 Tm3 135.31(2) 3_645 5_665 ?
Tm3 Tm2 Tm3 168.778(19) 8_656 5_665 ?
Tm1 Tm2 Tm3 64.470(13) 5_665 5_665 ?
Tm2 Tm2 Tm3 98.928(19) 5_666 5_665 ?
Tm3 Tm2 Tm3 118.194(15) . 5_665 ?
Sb1 Tm2 Tm1 54.802(16) 7_576 5_666 ?
Sb1 Tm2 Tm1 105.894(19) 5_665 5_666 ?
Sb1 Tm2 Tm1 91.678(18) 3_645 5_666 ?
Tm3 Tm2 Tm1 66.023(13) 8_656 5_666 ?
Tm1 Tm2 Tm1 117.462(19) 5_665 5_666 ?
Tm2 Tm2 Tm1 61.487(15) 5_666 5_666 ?
Tm3 Tm2 Tm1 136.033(17) . 5_666 ?
Tm3 Tm2 Tm1 105.547(15) 5_665 5_666 ?
Sb1 Tm2 Tm1 94.450(18) 7_576 . ?
Sb1 Tm2 Tm1 116.663(19) 5_665 . ?
Sb1 Tm2 Tm1 53.196(15) 3_645 . ?
Tm3 Tm2 Tm1 107.302(16) 8_656 . ?
Tm1 Tm2 Tm1 117.679(15) 5_665 . ?
Tm2 Tm2 Tm1 60.624(15) 5_666 . ?
Tm3 Tm2 Tm1 62.536(13) . . ?
Tm3 Tm2 Tm1 83.327(14) 5_665 . ?
Tm1 Tm2 Tm1 122.110(14) 5_666 . ?
Sb1 Tm2 Tm2 109.06(2) 7_576 5_665 ?
Sb1 Tm2 Tm2 87.63(2) 5_665 5_665 ?
Sb1 Tm2 Tm2 97.39(2) 3_645 5_665 ?
Tm3 Tm2 Tm2 130.10(2) 8_656 5_665 ?
Tm1 Tm2 Tm2 61.800(15) 5_665 5_665 ?
Tm2 Tm2 Tm2 113.94(2) 5_666 5_665 ?
Tm3 Tm2 Tm2 59.429(14) . 5_665 ?
Tm3 Tm2 Tm2 58.765(14) 5_665 5_665 ?
Tm1 Tm2 Tm2 163.76(2) 5_666 5_665 ?
Tm1 Tm2 Tm2 55.878(14) . 5_665 ?
Sb1 Tm2 Tm1 96.902(18) 7_576 8_656 ?
Sb1 Tm2 Tm1 52.453(15) 5_665 8_656 ?
Sb1 Tm2 Tm1 117.159(19) 3_645 8_656 ?
Tm3 Tm2 Tm1 62.610(13) 8_656 8_656 ?
Tm1 Tm2 Tm1 63.698(12) 5_665 8_656 ?
Tm2 Tm2 Tm1 122.06(2) 5_666 8_656 ?
Tm3 Tm2 Tm1 106.014(15) . 8_656 ?
Tm3 Tm2 Tm1 107.285(15) 5_665 8_656 ?
Tm1 Tm2 Tm1 62.022(12) 5_666 8_656 ?
Tm1 Tm2 Tm1 167.644(18) . 8_656 ?
Tm2 Tm2 Tm1 123.91(2) 5_665 8_656 ?
Sb1 Tm3 Sb1 101.531(19) 6 3_644 ?
Sb1 Tm3 Sb1 110.06(2) 6 5_665 ?
Sb1 Tm3 Sb1 100.905(19) 3_644 5_665 ?
Sb1 Tm3 Sb1 95.280(18) 6 3_645 ?
Sb1 Tm3 Sb1 151.40(3) 3_644 3_645 ?
Sb1 Tm3 Sb1 94.726(18) 5_665 3_645 ?
Sb1 Tm3 Tm2 60.500(17) 6 7_566 ?
Sb1 Tm3 Tm2 111.03(2) 3_644 7_566 ?
Sb1 Tm3 Tm2 147.82(2) 5_665 7_566 ?
Sb1 Tm3 Tm2 58.414(16) 3_645 7_566 ?
Sb1 Tm3 Tm3 55.584(18) 6 2 ?
Sb1 Tm3 Tm3 104.399(15) 3_644 2 ?
Sb1 Tm3 Tm3 54.841(17) 5_665 2 ?
Sb1 Tm3 Tm3 104.191(15) 3_645 2 ?
Tm2 Tm3 Tm3 111.032(18) 7_566 2 ?
Sb1 Tm3 Tm2 145.83(2) 6 . ?
Sb1 Tm3 Tm2 111.72(2) 3_644 . ?
Sb1 Tm3 Tm2 57.036(16) 5_665 . ?
Sb1 Tm3 Tm2 58.310(16) 3_645 . ?
Tm2 Tm3 Tm2 111.667(12) 7_566 . ?
Tm3 Tm3 Tm2 106.674(18) 2 . ?
Sb1 Tm3 Tm2 151.72(2) 6 5_665 ?
Sb1 Tm3 Tm2 54.398(16) 3_644 5_665 ?
Sb1 Tm3 Tm2 90.798(18) 5_665 5_665 ?
Sb1 Tm3 Tm2 101.996(19) 3_645 5_665 ?
Tm2 Tm3 Tm2 110.704(18) 7_566 5_665 ?
Tm3 Tm3 Tm2 137.887(18) 2 5_665 ?
Tm2 Tm3 Tm2 61.806(15) . 5_665 ?
Sb1 Tm3 Tm1 123.79(2) 6 . ?
Sb1 Tm3 Tm1 98.325(19) 3_644 . ?
Sb1 Tm3 Tm1 116.868(19) 5_665 . ?
Sb1 Tm3 Tm1 53.099(16) 3_645 . ?
Tm2 Tm3 Tm1 63.289(13) 7_566 . ?
Tm3 Tm3 Tm1 156.894(11) 2 . ?
Tm2 Tm3 Tm1 59.934(12) . . ?
Tm2 Tm3 Tm1 55.766(12) 5_665 . ?
Sb1 Tm3 Tm3 52.534(15) 6 7_565 ?
Sb1 Tm3 Tm3 52.660(18) 3_644 7_565 ?
Sb1 Tm3 Tm3 98.788(16) 5_665 7_565 ?
Sb1 Tm3 Tm3 147.72(2) 3_645 7_565 ?
Tm2 Tm3 Tm3 97.415(16) 7_566 7_565 ?
Tm3 Tm3 Tm3 62.119(7) 2 7_565 ?
Tm2 Tm3 Tm3 150.862(17) . 7_565 ?
Tm2 Tm3 Tm3 106.957(19) 5_665 7_565 ?
Tm1 Tm3 Tm3 138.797(18) . 7_565 ?
Sb1 Tm3 Tm3 99.299(16) 6 8_655 ?
Sb1 Tm3 Tm3 52.128(18) 3_644 8_655 ?
Sb1 Tm3 Tm3 52.397(15) 5_665 8_655 ?
Sb1 Tm3 Tm3 146.95(2) 3_645 8_655 ?
Tm2 Tm3 Tm3 152.966(18) 7_566 8_655 ?
Tm3 Tm3 Tm3 62.119(7) 2 8_655 ?
Tm2 Tm3 Tm3 95.100(16) . 8_655 ?
Tm2 Tm3 Tm3 78.034(16) 5_665 8_655 ?
Tm1 Tm3 Tm3 133.411(17) . 8_655 ?
Tm3 Tm3 Tm3 55.761(14) 7_565 8_655 ?
Sb1 Tm3 Tm1 91.014(18) 6 3_644 ?
Sb1 Tm3 Tm1 54.682(16) 3_644 3_644 ?
Sb1 Tm3 Tm1 151.45(2) 5_665 3_644 ?
Sb1 Tm3 Tm1 102.495(18) 3_645 3_644 ?
Tm2 Tm3 Tm1 59.564(13) 7_566 3_644 ?
Tm3 Tm3 Tm1 138.573(18) 2 3_644 ?
Tm2 Tm3 Tm1 114.233(16) . 3_644 ?
Tm2 Tm3 Tm1 63.605(12) 5_665 3_644 ?
Tm1 Tm3 Tm1 60.291(13) . 3_644 ?
Tm3 Tm3 Tm1 78.508(16) 7_565 3_644 ?
Tm3 Tm3 Tm1 106.709(18) 8_655 3_644 ?
Tm3 Sb1 Tm2 97.57(2) 6_665 8_756 ?
Tm3 Sb1 Tm3 75.34(2) 6_665 4_565 ?
Tm2 Sb1 Tm3 71.036(19) 8_756 4_565 ?
Tm3 Sb1 Tm3 69.58(2) 6_665 5_665 ?
Tm2 Sb1 Tm3 145.74(3) 8_756 5_665 ?
Tm3 Sb1 Tm3 74.94(2) 4_565 5_665 ?
Tm3 Sb1 Tm1 133.67(3) 6_665 4_564 ?
Tm2 Sb1 Tm1 71.427(19) 8_756 4_564 ?
Tm3 Sb1 Tm1 135.02(3) 4_565 4_564 ?
Tm3 Sb1 Tm1 140.38(3) 5_665 4_564 ?
Tm3 Sb1 Tm3 81.69(2) 6_665 4_564 ?
Tm2 Sb1 Tm3 129.65(3) 8_756 4_564 ?
Tm3 Sb1 Tm3 151.40(3) 4_565 4_564 ?
Tm3 Sb1 Tm3 81.26(2) 5_665 4_564 ?
Tm1 Sb1 Tm3 73.540(19) 4_564 4_564 ?
Tm3 Sb1 Tm2 129.62(3) 6_665 5_665 ?
Tm2 Sb1 Tm2 132.74(3) 8_756 5_665 ?
Tm3 Sb1 Tm2 118.40(2) 4_565 5_665 ?
Tm3 Sb1 Tm2 68.736(18) 5_665 5_665 ?
Tm1 Sb1 Tm2 73.062(18) 4_564 5_665 ?
Tm3 Sb1 Tm2 65.217(17) 4_564 5_665 ?
Tm3 Sb1 Tm1 149.54(3) 6_665 . ?
Tm2 Sb1 Tm1 76.391(19) 8_756 . ?
Tm3 Sb1 Tm1 74.478(19) 4_565 . ?
Tm3 Sb1 Tm1 98.49(2) 5_665 . ?
Tm1 Sb1 Tm1 73.378(19) 4_564 . ?
Tm3 Sb1 Tm1 125.37(2) 4_564 . ?
Tm2 Sb1 Tm1 64.196(17) 5_665 . ?
Tm3 Sb1 Tm2 64.951(18) 6_665 4_564 ?
Tm2 Sb1 Tm2 67.083(19) 8_756 4_564 ?
Tm3 Sb1 Tm2 115.89(2) 4_565 4_564 ?
Tm3 Sb1 Tm2 127.28(2) 5_665 4_564 ?
Tm1 Sb1 Tm2 69.486(18) 4_564 4_564 ?
Tm3 Sb1 Tm2 67.375(18) 4_564 4_564 ?
Tm2 Sb1 Tm2 125.71(2) 5_665 4_564 ?
Tm1 Sb1 Tm2 134.17(2) . 4_564 ?

loop_
_geom_bond_atom_site_label_1
_geom_bond_atom_site_label_2
_geom_bond_distance
_geom_bond_site_symmetry_2
_geom_bond_publ_flag
Tm1 Sb1 3.0996(8) 3_645 ?
Tm1 Sb1 3.2269(8) . ?
Tm1 Tm1 3.2689(9) 2_655 ?
Tm1 Tm2 3.4058(7) 5_665 ?
Tm1 Tm2 3.5956(7) 5_666 ?
Tm1 Tm2 3.6257(6) . ?
Tm1 Tm3 3.7173(7) . ?
Tm1 Tm2 3.7399(7) 7_566 ?
Tm1 Tm1 3.7813(4) 4_565 ?
Tm1 Tm1 3.7813(4) 3_645 ?
Tm1 Tm1 3.7813(4) 4_564 ?
Tm1 Tm1 3.7813(4) 3_644 ?
Tm2 Sb1 3.0599(8) 7_576 ?
Tm2 Sb1 3.1822(8) 5_665 ?
Tm2 Sb1 3.2583(8) 3_645 ?
Tm2 Tm3 3.3915(6) 8_656 ?
Tm2 Tm1 3.4058(7) 5_665 ?
Tm2 Tm2 3.4950(9) 5_666 ?
Tm2 Tm3 3.5345(6) . ?
Tm2 Tm3 3.5591(6) 5_665 ?
Tm2 Tm1 3.5956(7) 5_666 ?
Tm2 Tm2 3.6432(9) 5_665 ?
Tm2 Tm1 3.7399(7) 8_656 ?
Tm3 Sb1 3.0496(8) 6 ?
Tm3 Sb1 3.0664(8) 3_644 ?
Tm3 Sb1 3.0772(8) 5_665 ?
Tm3 Sb1 3.1103(8) 3_645 ?
Tm3 Tm2 3.3915(6) 7_566 ?
Tm3 Tm3 3.4956(9) 2 ?
Tm3 Tm2 3.5591(6) 5_665 ?
Tm3 Tm3 3.7375(8) 7_565 ?
Tm3 Tm3 3.7375(8) 8_655 ?
Tm3 Tm1 3.8105(7) 3_644 ?
Sb1 Tm3 3.0496(8) 6_665 ?
Sb1 Tm2 3.0599(8) 8_756 ?
Sb1 Tm3 3.0664(8) 4_565 ?
Sb1 Tm3 3.0772(8) 5_665 ?
Sb1 Tm1 3.0996(8) 4_564 ?
Sb1 Tm3 3.1102(8) 4_564 ?
Sb1 Tm2 3.1821(8) 5_665 ?
Sb1 Tm2 3.2583(8) 4_564 ?
